data_4504130
loop_
_publ_author_name
'Gu, Xiaojun'
'Xue, Dongfeng'

_publ_section_title
;
 Incorporating Metal Clusters into Three-Dimensional Ln(III)&#x2212;Cu(I)
 Coordination Frameworks through Linear Ligands
;
_journal_issue 9
_journal_name_full 'Crystal Growth &amp; Design'
_journal_page_first 1726
_journal_paper_doi 10.1021/cg060836z
_journal_volume 7
_journal_year 2007
_chemical_formula_sum 'C14 H10 Cu N2 Nd O9'
_chemical_formula_weight 558.02
_chemical_name_systematic
; 
 ? 
;
_space_group_IT_number 15
_symmetry_cell_setting monoclinic
_symmetry_space_group_name_Hall '-C 2yc'
_symmetry_space_group_name_H-M 'C 1 2/c 1'
_atom_sites_solution_hydrogens geom
_atom_sites_solution_primary direct
_atom_sites_solution_secondary difmap
_audit_creation_method SHELXL-97
_cell_angle_alpha 90.00
_cell_angle_beta 106.404(3)
_cell_angle_gamma 90.00
_cell_formula_units_Z 8
_cell_length_a 21.148(3)
_cell_length_b 9.2771(16)
_cell_length_c 17.264(3)
_cell_measurement_temperature 293(2)
_cell_volume 3249.2(9)
_computing_structure_refinement 'SHELXL-97 (Sheldrick, 1997)'
_computing_structure_solution 'SHELXS-97 (Sheldrick, 1990)'
_diffrn_ambient_temperature 293(2)
_diffrn_measured_fraction_theta_full 0.997
_diffrn_measured_fraction_theta_max 0.997
_diffrn_radiation_monochromator graphite
_diffrn_radiation_source 'fine-focus sealed tube'
_diffrn_radiation_type MoK\a
_diffrn_radiation_wavelength 0.71073
_diffrn_reflns_av_R_equivalents 0.0233
_diffrn_reflns_av_sigmaI/netI 0.0244
_diffrn_reflns_limit_h_max 26
_diffrn_reflns_limit_h_min -22
_diffrn_reflns_limit_k_max 11
_diffrn_reflns_limit_k_min -11
_diffrn_reflns_limit_l_max 15
_diffrn_reflns_limit_l_min -21
_diffrn_reflns_number 8796
_diffrn_reflns_theta_full 26.38
_diffrn_reflns_theta_max 26.38
_diffrn_reflns_theta_min 2.01
_exptl_absorpt_coefficient_mu 4.525
_exptl_crystal_colour yellow
_exptl_crystal_density_diffrn 2.282
_exptl_crystal_density_method 'not measured'
_exptl_crystal_F_000 2152
_exptl_crystal_size_max 0.55
_exptl_crystal_size_mid 0.45
_exptl_crystal_size_min 0.38
_refine_diff_density_max 0.795
_refine_diff_density_min -0.583
_refine_diff_density_rms 0.089
_refine_ls_extinction_coef 0.00008(3)
_refine_ls_extinction_expression Fc^*^=kFc[1+0.001xFc^2^\l^3^/sin(2\q)]^-1/4^
_refine_ls_extinction_method SHELXL
_refine_ls_goodness_of_fit_ref 1.056
_refine_ls_hydrogen_treatment mixed
_refine_ls_matrix_type full
_refine_ls_number_parameters 249
_refine_ls_number_reflns 3326
_refine_ls_number_restraints 0
_refine_ls_restrained_S_all 1.056
_refine_ls_R_factor_all 0.0225
_refine_ls_R_factor_gt 0.0201
_refine_ls_shift/su_max 0.001
_refine_ls_shift/su_mean 0.000
_refine_ls_structure_factor_coef Fsqd
_refine_ls_weighting_details 'calc w=1/[\s^2^(Fo^2^)+(0.0231P)^2^+6.0470P] where P=(Fo^2^+2Fc^2^)/3'
_refine_ls_weighting_scheme calc
_refine_ls_wR_factor_gt 0.0490
_refine_ls_wR_factor_ref 0.0504
_reflns_number_gt 3061
_reflns_number_total 3326
_reflns_threshold_expression >2sigma(I)
_cod_data_source_file cg060836zsi20061123_030933.cif
_cod_data_source_block 2
_cod_original_cell_volume 3249.1(9)
_cod_original_sg_symbol_H-M C2/c
_cod_database_code 4504130

loop_
_symmetry_equiv_pos_as_xyz
'x, y, z'
'-x, y, -z+1/2'
'x+1/2, y+1/2, z'
'-x+1/2, y+1/2, -z+1/2'
'-x, -y, -z'
'x, -y, z-1/2'
'-x+1/2, -y+1/2, -z'
'x+1/2, -y+1/2, z-1/2'

loop_
_atom_site_label
_atom_site_type_symbol
_atom_site_fract_x
_atom_site_fract_y
_atom_site_fract_z
_atom_site_U_iso_or_equiv
_atom_site_adp_type
_atom_site_occupancy
_atom_site_symmetry_multiplicity
_atom_site_calc_flag
_atom_site_refinement_flags
_atom_site_disorder_assembly
_atom_site_disorder_group
Nd1 Nd -0.013707(7) 0.683938(14) 0.426829(8) 0.01733(6) Uani 1 1 d . . .
N2 N -0.22266(14) 1.0462(4) 0.43124(18) 0.0469(8) Uani 1 1 d . . .
N1 N -0.13413(14) 1.1547(3) 0.28122(18) 0.0399(7) Uani 1 1 d . . .
C6 C -0.08130(19) 1.1330(4) 0.1769(2) 0.0441(9) Uani 1 1 d . . .
H6A H -0.0660 1.0732 0.1429 0.053 Uiso 1 1 calc R A .
C5 C -0.07519(14) 1.2800(3) 0.17308(17) 0.0229(6) Uani 1 1 d . A .
C4 C -0.10079(17) 1.3638(4) 0.2226(2) 0.0368(8) Uani 1 1 d . . .
H4A H -0.0981 1.4637 0.2210 0.044 Uiso 1 1 calc R A .
C3 C -0.13054(18) 1.2974(4) 0.2746(2) 0.0425(9) Uani 1 1 d . A .
H3A H -0.1490 1.3549 0.3067 0.051 Uiso 1 1 calc R . .
C7 C -0.1104(2) 1.0757(4) 0.2319(3) 0.0576(12) Uani 1 1 d . A .
H7A H -0.1135 0.9759 0.2347 0.069 Uiso 1 1 calc R . .
C9 C -0.27606(18) 1.1290(5) 0.4164(3) 0.0574(12) Uani 1 1 d . A .
H9A H -0.2819 1.1997 0.3769 0.069 Uiso 1 1 calc R . .
C13 C -0.2140(2) 0.9514(5) 0.4907(3) 0.0686(15) Uani 1 1 d . A .
H13A H -0.1754 0.8972 0.5046 0.082 Uiso 1 1 calc R . .
C12 C -0.25993(19) 0.9297(5) 0.5330(3) 0.0583(12) Uani 1 1 d . . .
H12A H -0.2525 0.8606 0.5736 0.070 Uiso 1 1 calc R A .
C10 C -0.32301(16) 1.1148(4) 0.4570(2) 0.0498(10) Uani 1 1 d . . .
H10A H -0.3593 1.1762 0.4452 0.060 Uiso 1 1 calc R A .
C1 C 0.03775(13) 0.7438(3) 0.26829(16) 0.0199(5) Uani 1 1 d . . .
C2 C -0.03630(13) 1.0160(3) 0.47647(16) 0.0209(6) Uani 1 1 d . . .
Cu1 Cu -0.16642(14) 1.0540(4) 0.3597(2) 0.0515(6) Uani 0.613(7) 1 d P A 1
Cu1' Cu -0.1605(2) 1.1004(5) 0.3762(3) 0.0515(6) Uani 0.387(7) 1 d P A 2
O1W O -0.2051(2) 0.8093(4) 0.2674(3) 0.0985(13) Uani 1 1 d . . .
O1 O 0.05847(10) 0.7652(2) 0.34269(11) 0.0270(4) Uani 1 1 d . . .
O4 O -0.06455(9) 0.9283(2) 0.42293(11) 0.0252(4) Uani 1 1 d . . .
O2 O -0.07140(9) 0.7264(2) 0.28032(12) 0.0247(4) Uani 1 1 d . . .
O3 O -0.06124(9) 1.1281(2) 0.49559(12) 0.0268(4) Uani 1 1 d . . .
C11 C -0.31652(14) 1.0109(3) 0.51462(18) 0.0273(6) Uani 1 1 d . A .
C14 C -0.37218(13) 0.9783(3) 0.55078(16) 0.0232(6) Uani 1 1 d . . .
O7 O -0.36559(10) 0.8763(3) 0.59935(13) 0.0330(5) Uani 1 1 d . . .
O8 O -0.42493(9) 1.0498(2) 0.52724(12) 0.0255(4) Uani 1 1 d . . .
C8 C -0.04066(14) 1.3489(3) 0.11714(16) 0.0218(6) Uani 1 1 d . . .
O5 O -0.03863(11) 1.2773(2) 0.05645(12) 0.0309(5) Uani 1 1 d . . .
O6 O -0.01764(10) 1.4726(2) 0.13561(12) 0.0289(5) Uani 1 1 d . . .

loop_
_atom_site_aniso_label
_atom_site_aniso_U_11
_atom_site_aniso_U_22
_atom_site_aniso_U_33
_atom_site_aniso_U_23
_atom_site_aniso_U_13
_atom_site_aniso_U_12
Nd1 0.02295(9) 0.01573(9) 0.01812(9) 0.00025(5) 0.01363(6) 0.00132(5)
N2 0.0343(15) 0.067(2) 0.0467(18) 0.0265(16) 0.0242(13) 0.0050(14)
N1 0.0349(15) 0.0521(18) 0.0410(17) 0.0220(14) 0.0242(13) 0.0070(13)
C6 0.059(2) 0.0256(16) 0.066(3) 0.0065(16) 0.048(2) 0.0061(16)
C5 0.0265(14) 0.0259(14) 0.0202(14) 0.0036(11) 0.0128(11) -0.0010(11)
C4 0.052(2) 0.0300(16) 0.0393(19) -0.0127(15) 0.0312(16) -0.0129(15)
C3 0.050(2) 0.055(2) 0.0344(19) -0.0109(16) 0.0306(17) -0.0137(17)
C7 0.071(3) 0.0302(19) 0.097(3) 0.027(2) 0.065(3) 0.0154(18)
C9 0.0334(18) 0.080(3) 0.064(3) 0.048(2) 0.0213(18) 0.0087(19)
C13 0.051(2) 0.088(3) 0.086(3) 0.055(3) 0.051(2) 0.040(2)
C12 0.047(2) 0.077(3) 0.067(3) 0.049(2) 0.041(2) 0.031(2)
C10 0.0236(16) 0.062(2) 0.068(3) 0.040(2) 0.0200(17) 0.0095(16)
C1 0.0286(14) 0.0143(12) 0.0209(14) 0.0008(10) 0.0138(11) -0.0014(10)
C2 0.0268(14) 0.0186(13) 0.0209(14) 0.0042(11) 0.0128(11) 0.0012(11)
Cu1 0.0435(6) 0.0724(16) 0.0520(11) 0.0271(10) 0.0353(7) 0.0027(9)
Cu1' 0.0435(6) 0.0724(16) 0.0520(11) 0.0271(10) 0.0353(7) 0.0027(9)
O1W 0.074(2) 0.104(3) 0.118(4) 0.021(2) 0.028(2) 0.010(2)
O1 0.0294(10) 0.0348(11) 0.0194(10) 0.0014(9) 0.0111(8) -0.0050(9)
O4 0.0309(10) 0.0195(10) 0.0245(10) -0.0031(8) 0.0067(8) 0.0017(8)
O2 0.0253(10) 0.0310(10) 0.0227(10) 0.0005(8) 0.0147(8) 0.0013(8)
O3 0.0262(10) 0.0214(10) 0.0360(12) -0.0047(9) 0.0139(9) 0.0032(8)
C11 0.0251(14) 0.0320(16) 0.0290(16) 0.0070(12) 0.0146(12) 0.0001(12)
C14 0.0229(13) 0.0280(15) 0.0216(14) -0.0020(11) 0.0112(11) -0.0024(11)
O7 0.0289(11) 0.0411(12) 0.0344(12) 0.0142(10) 0.0179(9) 0.0015(9)
O8 0.0223(9) 0.0282(10) 0.0289(11) -0.0025(9) 0.0119(8) 0.0014(8)
C8 0.0277(14) 0.0235(14) 0.0183(13) 0.0040(11) 0.0134(11) 0.0000(11)
O5 0.0491(13) 0.0251(10) 0.0278(11) 0.0003(9) 0.0263(10) -0.0012(9)
O6 0.0420(12) 0.0240(10) 0.0255(11) 0.0023(8) 0.0176(9) -0.0086(9)

loop_
_atom_type_symbol
_atom_type_description
_atom_type_scat_dispersion_real
_atom_type_scat_dispersion_imag
_atom_type_scat_source
C C 0.0033 0.0016 'International Tables Vol C Tables 4.2.6.8 and 6.1.1.4'
H H 0.0000 0.0000 'International Tables Vol C Tables 4.2.6.8 and 6.1.1.4'
N N 0.0061 0.0033 'International Tables Vol C Tables 4.2.6.8 and 6.1.1.4'
O O 0.0106 0.0060 'International Tables Vol C Tables 4.2.6.8 and 6.1.1.4'
Cu Cu 0.3201 1.2651 'International Tables Vol C Tables 4.2.6.8 and 6.1.1.4'
Nd Nd -0.1943 3.0179 'International Tables Vol C Tables 4.2.6.8 and 6.1.1.4'

loop_
_geom_angle_atom_site_label_1
_geom_angle_atom_site_label_2
_geom_angle_atom_site_label_3
_geom_angle
_geom_angle_site_symmetry_1
_geom_angle_site_symmetry_3
O6 Nd1 O5 132.72(7) 2_545 6_576
O6 Nd1 O3 126.66(7) 2_545 5_576
O5 Nd1 O3 71.04(7) 6_576 5_576
O6 Nd1 O8 70.04(7) 2_545 3_545
O5 Nd1 O8 75.78(7) 6_576 3_545
O3 Nd1 O8 74.63(7) 5_576 3_545
O6 Nd1 O4 153.18(7) 2_545 .
O5 Nd1 O4 72.05(7) 6_576 .
O3 Nd1 O4 65.26(6) 5_576 .
O8 Nd1 O4 134.68(6) 3_545 .
O6 Nd1 O1 72.34(7) 2_545 .
O5 Nd1 O1 143.57(7) 6_576 .
O3 Nd1 O1 72.54(7) 5_576 .
O8 Nd1 O1 95.21(6) 3_545 .
O4 Nd1 O1 92.25(7) . .
O6 Nd1 O2 78.14(7) 2_545 .
O5 Nd1 O2 136.39(7) 6_576 .
O3 Nd1 O2 119.25(7) 5_576 .
O8 Nd1 O2 146.49(6) 3_545 .
O4 Nd1 O2 75.39(6) . .
O1 Nd1 O2 64.55(6) . .
O6 Nd1 O7 97.54(8) 2_545 7_466
O5 Nd1 O7 74.37(7) 6_576 7_466
O3 Nd1 O7 135.38(7) 5_576 7_466
O8 Nd1 O7 122.51(7) 3_545 7_466
O4 Nd1 O7 77.92(7) . 7_466
O1 Nd1 O7 135.57(6) . 7_466
O2 Nd1 O7 71.05(6) . 7_466
O6 Nd1 O8 72.60(7) 2_545 7_466
O5 Nd1 O8 67.36(6) 6_576 7_466
O3 Nd1 O8 132.77(6) 5_576 7_466
O8 Nd1 O8 74.40(7) 3_545 7_466
O4 Nd1 O8 119.14(6) . 7_466
O1 Nd1 O8 144.90(6) . 7_466
O2 Nd1 O8 106.20(6) . 7_466
O7 Nd1 O8 48.95(6) 7_466 7_466
O6 Nd1 C14 88.98(7) 2_545 7_466
O5 Nd1 C14 64.20(7) 6_576 7_466
O3 Nd1 C14 135.02(7) 5_576 7_466
O8 Nd1 C14 97.86(7) 3_545 7_466
O4 Nd1 C14 95.98(7) . 7_466
O1 Nd1 C14 151.93(7) . 7_466
O2 Nd1 C14 91.67(7) . 7_466
O7 Nd1 C14 24.64(7) 7_466 7_466
O8 Nd1 C14 25.19(7) 7_466 7_466
C13 N2 C9 117.2(3) . .
C13 N2 Cu1' 126.9(3) . .
C9 N2 Cu1' 115.0(3) . .
C13 N2 Cu1 122.8(3) . .
C9 N2 Cu1 119.7(3) . .
Cu1' N2 Cu1 15.26(12) . .
C7 N1 C3 117.0(3) . .
C7 N1 Cu1 117.3(3) . .
C3 N1 Cu1 125.6(3) . .
C7 N1 Cu1' 130.6(3) . .
C3 N1 Cu1' 111.5(3) . .
Cu1 N1 Cu1' 15.22(12) . .
C5 C6 C7 118.9(3) . .
C5 C6 H6A 120.5 . .
C7 C6 H6A 120.5 . .
C6 C5 C4 118.2(3) . .
C6 C5 C8 121.4(3) . .
C4 C5 C8 120.4(3) . .
C5 C4 C3 119.0(3) . .
C5 C4 H4A 120.5 . .
C3 C4 H4A 120.5 . .
N1 C3 C4 123.1(3) . .
N1 C3 H3A 118.4 . .
C4 C3 H3A 118.4 . .
N1 C7 C6 123.7(3) . .
N1 C7 H7A 118.2 . .
C6 C7 H7A 118.2 . .
N2 C9 C10 122.9(3) . .
N2 C9 H9A 118.5 . .
C10 C9 H9A 118.5 . .
N2 C13 C12 122.7(3) . .
N2 C13 H13A 118.7 . .
C12 C13 H13A 118.7 . .
C11 C12 C13 119.6(3) . .
C11 C12 H12A 120.2 . .
C13 C12 H12A 120.2 . .
C11 C10 C9 120.1(3) . .
C11 C10 H10A 120.0 . .
C9 C10 H10A 120.0 . .
O1 C1 O2 127.4(3) . 2
O1 C1 C1 116.3(3) . 2
O2 C1 C1 116.3(3) 2 2
O4 C2 O3 126.0(2) . .
O4 C2 C2 117.3(3) . 5_576
O3 C2 C2 116.8(3) . 5_576
N1 Cu1 N2 150.4(2) . .
N1 Cu1 O4 95.97(14) . .
N2 Cu1 O4 108.74(16) . .
N2 Cu1' N1 153.9(3) . .
C1 O1 Nd1 117.01(17) . .
C2 O4 Cu1 101.44(19) . .
C2 O4 Nd1 117.28(16) . .
Cu1 O4 Nd1 140.30(13) . .
C1 O2 Nd1 119.22(17) 2 .
C2 O3 Nd1 118.30(17) . 5_576
C10 C11 C12 117.2(3) . .
C10 C11 C14 120.9(3) . .
C12 C11 C14 121.7(3) . .
O7 C14 O8 122.4(2) . .
O7 C14 C11 118.6(3) . .
O8 C14 C11 118.9(2) . .
O7 C14 Nd1 57.75(14) . 7_466
O8 C14 Nd1 68.31(15) . 7_466
C11 C14 Nd1 156.17(19) . 7_466
C14 O7 Nd1 97.61(17) . 7_466
C14 O8 Nd1 155.21(18) . 3_455
C14 O8 Nd1 86.50(16) . 7_466
Nd1 O8 Nd1 105.60(7) 3_455 7_466
O5 C8 O6 126.6(2) . .
O5 C8 C5 116.7(2) . .
O6 C8 C5 116.7(2) . .
C8 O5 Nd1 138.50(18) . 6_575
C8 O6 Nd1 139.93(18) . 2_565

loop_
_geom_bond_atom_site_label_1
_geom_bond_atom_site_label_2
_geom_bond_distance
_geom_bond_site_symmetry_2
Nd1 O6 2.4184(19) 2_545
Nd1 O5 2.466(2) 6_576
Nd1 O3 2.479(2) 5_576
Nd1 O8 2.498(2) 3_545
Nd1 O4 2.5015(19) .
Nd1 O1 2.5022(19) .
Nd1 O2 2.510(2) .
Nd1 O7 2.526(2) 7_466
Nd1 O8 2.756(2) 7_466
Nd1 C14 2.961(3) 7_466
N2 C13 1.324(5) .
N2 C9 1.330(5) .
N2 Cu1' 1.895(5) .
N2 Cu1 1.944(4) .
N1 C7 1.325(5) .
N1 C3 1.333(4) .
N1 Cu1 1.922(4) .
N1 Cu1' 1.941(5) .
C6 C5 1.373(4) .
C6 C7 1.376(4) .
C6 H6A 0.9300 .
C5 C4 1.374(4) .
C5 C8 1.507(4) .
C4 C3 1.380(4) .
C4 H4A 0.9300 .
C3 H3A 0.9300 .
C7 H7A 0.9300 .
C9 C10 1.374(5) .
C9 H9A 0.9300 .
C13 C12 1.385(5) .
C13 H13A 0.9300 .
C12 C11 1.373(4) .
C12 H12A 0.9300 .
C10 C11 1.364(4) .
C10 H10A 0.9300 .
C1 O1 1.250(3) .
C1 O2 1.255(3) 2
C1 C1 1.542(5) 2
C2 O4 1.250(3) .
C2 O3 1.251(3) .
C2 C2 1.550(5) 5_576
Cu1 O4 2.422(4) .
O2 C1 1.255(3) 2
O3 Nd1 2.479(2) 5_576
C11 C14 1.511(4) .
C14 O7 1.246(3) .
C14 O8 1.263(3) .
C14 Nd1 2.961(3) 7_466
O7 Nd1 2.526(2) 7_466
O8 Nd1 2.498(2) 3_455
O8 Nd1 2.756(2) 7_466
C8 O5 1.251(3) .
C8 O6 1.252(3) .
O5 Nd1 2.466(2) 6_575
O6 Nd1 2.4184(19) 2_565
